data_4081205
loop_
_publ_author_name
'Zhang, Yuanyuan'
'Hanna, Brian S.'
'Dineen, Andrew'
'Williard, Paul G.'
'Bernskoetter, Wesley H.'

_publ_section_title
;
 Functionalization of Carbon Dioxide with Ethylene at Molybdenum
 Hydride Complexes
;
_journal_issue 14
_journal_name_full Organometallics
_journal_page_first 3969
_journal_paper_doi 10.1021/om400448m
_journal_volume 32
_journal_year 2013
_chemical_formula_sum 'C60 H52 Mo O0.5 P4'
_space_group_IT_number 14
_symmetry_cell_setting monoclinic
_symmetry_Int_Tables_number 14
_symmetry_space_group_name_Hall '-P 2yn'
_symmetry_space_group_name_H-M 'P 1 21/n 1'
_cell_angle_alpha 90
_cell_angle_beta 97.281(2)
_cell_angle_gamma 90
_cell_formula_units_Z 4
_cell_length_a 9.6512(7)
_cell_length_b 22.4371(13)
_cell_length_c 21.7699(15)
_cell_volume 4676.1(5)
_cod_data_source_file om400448m_si_003.cif
_cod_data_source_block II
_cod_original_cell_volume 4676.15
_cod_original_sg_symbol_H-M 'P 21/n'
_cod_database_code 4081205

loop_
_symmetry_equiv_pos_site_id
_symmetry_equiv_pos_as_xyz
1 x,y,z
2 1/2-x,1/2+y,1/2-z
3 -x,-y,-z
4 1/2+x,1/2-y,1/2+z

loop_
_atom_site_label
_atom_site_type_symbol
_atom_site_fract_x
_atom_site_fract_y
_atom_site_fract_z
Mo1 Mo 0.13632(5) 0.18026(2) 0.29437(2)
H95 H 0.289(5) 0.144(2) 0.298(2)
H96 H 0.276(5) 0.224(2) 0.291(2)
H97 H 0.005(5) 0.180(2) 0.339(2)
H98 H -0.021(5) 0.174(2) 0.252(2)
P1 P 0.08837(16) 0.07363(7) 0.29525(7)
P2 P 0.07444(18) 0.28355(7) 0.28693(8)
P3 P 0.15683(17) 0.19592(7) 0.18531(7)
P4 P 0.22926(17) 0.21118(7) 0.39865(7)
C1 C 0.1602(6) 0.2865(3) 0.4108(3)
H23 H 0.0633 0.2833 0.4209
H1 H 0.2176 0.3056 0.4463
C2 C 0.1617(7) 0.3253(3) 0.3534(3)
H21 H 0.259 0.3347 0.3469
H22 H 0.1118 0.3632 0.3584
C3 C -0.1046(7) 0.3107(3) 0.2819(3)
C4 C -0.2123(8) 0.2751(3) 0.2924(3)
H6 H -0.1937 0.2345 0.3025
C5 C -0.3489(8) 0.2955(4) 0.2890(3)
H2 H -0.4213 0.2694 0.2979
C6 C -0.3782(9) 0.3531(4) 0.2728(3)
H5 H -0.4714 0.3676 0.2697
C7 C -0.2708(10) 0.3904(3) 0.2609(3)
H3 H -0.291 0.4306 0.249
C8 C -0.1357(9) 0.3706(3) 0.2658(3)
H4 H -0.063 0.3971 0.2583
C9 C 0.1312(7) 0.3152(3) 0.2165(3)
H20 H 0.0877 0.3546 0.2073
H19 H 0.2341 0.3198 0.2214
C10 C 0.0833(6) 0.2706(2) 0.1646(3)
H18 H 0.1151 0.2842 0.1254
H7 H -0.02 0.2685 0.1583
C11 C 0.3281(7) 0.2033(3) 0.1585(3)
C12 C 0.4484(8) 0.1846(3) 0.1944(3)
H8 H 0.4426 0.1669 0.2337
C13 C 0.5776(8) 0.1914(3) 0.1738(4)
H9 H 0.6596 0.1779 0.1987
C14 C 0.5875(8) 0.2175(3) 0.1179(4)
H12 H 0.6763 0.2228 0.1042
C15 C 0.4703(9) 0.2357(3) 0.0819(4)
H10 H 0.4771 0.2533 0.0427
C16 C 0.3424(7) 0.2289(3) 0.1018(3)
H11 H 0.2614 0.2421 0.076
C17 C 0.0623(7) 0.1511(3) 0.1229(3)
C18 C -0.0829(8) 0.1509(3) 0.1164(3)
H17 H -0.1305 0.1745 0.1432
C19 C -0.1583(8) 0.1167(4) 0.0713(4)
H13 H -0.2575 0.1173 0.0668
C20 C -0.0911(11) 0.0822(3) 0.0335(4)
H14 H -0.1433 0.0585 0.0027
C21 C 0.0509(11) 0.0815(3) 0.0394(3)
H16 H 0.0968 0.057 0.0126
C22 C 0.1291(8) 0.1156(3) 0.0834(3)
H15 H 0.2282 0.115 0.0867
C23 C 0.4201(6) 0.2213(3) 0.4148(3)
C24 C 0.5063(8) 0.1755(3) 0.3985(3)
H24 H 0.4658 0.1407 0.379
C25 C 0.6499(8) 0.1802(3) 0.4104(3)
H28 H 0.7071 0.1483 0.3999
C26 C 0.7098(8) 0.2303(4) 0.4370(3)
H27 H 0.8086 0.2336 0.4447
C27 C 0.6268(9) 0.2758(4) 0.4525(3)
H26 H 0.6687 0.311 0.4705
C28 C 0.4826(8) 0.2714(3) 0.4423(3)
H25 H 0.4265 0.3031 0.4544
C29 C 0.1908(7) 0.1751(3) 0.4703(3)
C30 C 0.2802(7) 0.1767(3) 0.5257(3)
H33 H 0.3664 0.1974 0.5275
C31 C 0.2452(9) 0.1486(3) 0.5781(3)
H32 H 0.3076 0.1502 0.6155
C32 C 0.1225(9) 0.1189(3) 0.5766(4)
H31 H 0.0982 0.1006 0.6131
C33 C 0.0328(8) 0.1152(3) 0.5219(4)
H29 H -0.0518 0.0933 0.5204
C34 C 0.0669(7) 0.1435(3) 0.4694(3)
H30 H 0.0044 0.1413 0.432
C35 C 0.1239(7) 0.0318(3) 0.2257(3)
C36 C 0.0296(8) -0.0019(3) 0.1874(3)
H38 H -0.0657 -0.0029 0.1941
C37 C 0.0738(11) -0.0342(3) 0.1391(3)
H37 H 0.0084 -0.0571 0.1127
C38 C 0.2114(13) -0.0333(4) 0.1295(4)
H34 H 0.2413 -0.0556 0.0965
C39 C 0.3040(9) -0.0008(4) 0.1667(4)
H36 H 0.3996 -0.0004 0.1603
C40 C 0.2608(8) 0.0319(3) 0.2139(3)
H35 H 0.3273 0.0552 0.2394
C41 C 0.1838(6) 0.0220(3) 0.3519(3)
C42 C 0.1721(7) -0.0395(3) 0.3455(3)
H43 H 0.1154 -0.0557 0.3107
C43 C 0.2414(8) -0.0772(3) 0.3887(4)
H39 H 0.2321 -0.1191 0.3835
C44 C 0.3237(7) -0.0547(3) 0.4391(3)
H40 H 0.3722 -0.0808 0.4689
C45 C 0.3354(7) 0.0057(4) 0.4462(3)
H41 H 0.3913 0.0218 0.4814
C46 C 0.2667(7) 0.0435(3) 0.4027(3)
H42 H 0.2771 0.0854 0.4081
C47 C -0.0932(7) 0.0540(3) 0.3039(3)
C48 C -0.1297(7) 0.0290(3) 0.3579(3)
H44 H -0.0583 0.0192 0.3904
C49 C -0.2677(9) 0.0180(3) 0.3655(4)
H48 H -0.2898 0.0011 0.4031
C50 C -0.3721(8) 0.0314(3) 0.3191(4)
H47 H -0.4667 0.0231 0.3237
C51 C -0.3383(8) 0.0572(3) 0.2657(4)
H46 H -0.4102 0.0668 0.2333
C52 C -0.2010(8) 0.0691(3) 0.2587(3)
H45 H -0.1801 0.0882 0.222
O1 O 0 0.5 0.5
C54 C 0.0380(15) 0.4697(6) 0.5557(5)
C55 C 0.1131(16) 0.5248(6) 0.5846(7)
C56 C 0.1129(15) 0.5827(6) 0.5516(7)
C57 C 0.0344(16) 0.5647(4) 0.4912(7)
C54 C -0.0380(15) 0.5303(6) 0.4443(5)
C55 C -0.1131(16) 0.4752(6) 0.4154(7)
C56 C -0.1129(15) 0.4173(6) 0.4484(7)
C57 C -0.0344(16) 0.4353(4) 0.5088(7)
